data_7708975
loop_
_publ_author_name
'Piyasaengthong, Akkharadet'
'Williams, Luke J.'
'Yufit, Dmitry S.'
'Walton, James W.'

_publ_section_title
;
 Novel ruthenium complexes bearing bipyridine-based and N-heterocyclic
 carbene-supported pyridine (NCN) ligands: the influence of ligands on
 catalytic transfer hydrogenation of ketones.
;
_journal_issue 1
_journal_name_full 'Dalton transactions (Cambridge, England : 2003)'
_journal_page_first 340
_journal_page_last 351
_journal_paper_doi 10.1039/d1dt03240b
_journal_volume 51
_journal_year 2021
_chemical_formula_moiety '3(Cl), H2 O, C12 H17 N4'
_chemical_formula_sum 'C12 H19 Cl3 N4 O'
_chemical_formula_weight 341.66
_space_group_crystal_system monoclinic
_space_group_IT_number 14
_space_group_name_Hall '-P 2yn'
_space_group_name_H-M_alt 'P 1 21/n 1'
_atom_sites_solution_hydrogens difmap
_atom_sites_solution_primary direct
_audit_creation_date 2019-10-03
_audit_creation_method
;
Olex2 1.2-beta
(compiled 2018.05.29 svn.r3508 for OlexSys, GUI svn.r5506)
;
_audit_update_record
;
2021-07-27 deposited with the CCDC.	2021-11-24 downloaded from the CCDC.
;
_cell_angle_alpha 90
_cell_angle_beta 104.610(3)
_cell_angle_gamma 90
_cell_formula_units_Z 4
_cell_length_a 11.2416(11)
_cell_length_b 6.6518(7)
_cell_length_c 21.523(2)
_cell_measurement_reflns_used 5643
_cell_measurement_temperature 120.0
_cell_measurement_theta_max 29.73
_cell_measurement_theta_min 2.32
_cell_volume 1557.4(3)
_computing_cell_refinement 'SAINT v8.38A (Bruker AXS, 2016)'
_computing_data_collection 'APEX3 v.2017.3_0 (Bruker AXS, 2017)'
_computing_data_reduction 'SAINT v8.38A (Bruker AXS, 2016)'
_computing_molecular_graphics 'Olex2 (Dolomanov et al., 2009)'
_computing_publication_material 'Olex2 (Dolomanov et al., 2009)'
_computing_structure_refinement 'ShelXL (Sheldrick, 2015)'
_computing_structure_solution 'XS (Sheldrick, 2008)'
_diffrn_ambient_temperature 120.0
_diffrn_detector 'Bruker PHOTON 100 CMOS'
_diffrn_detector_area_resol_mean 10.4
_diffrn_detector_type 'CMOS sensor'
_diffrn_measured_fraction_theta_full 0.999
_diffrn_measured_fraction_theta_max 0.999
_diffrn_measurement_device '3-circle diffractometer'
_diffrn_measurement_device_type 'Bruker D8 Venture'
_diffrn_measurement_method '\f and \w scans'
_diffrn_radiation_monochromator 'focusing mirrors'
_diffrn_radiation_probe x-ray
_diffrn_radiation_type MoK\a
_diffrn_radiation_wavelength 0.71073
_diffrn_reflns_av_R_equivalents 0.0804
_diffrn_reflns_av_unetI/netI 0.0637
_diffrn_reflns_Laue_measured_fraction_full 0.999
_diffrn_reflns_Laue_measured_fraction_max 0.999
_diffrn_reflns_limit_h_max 15
_diffrn_reflns_limit_h_min -15
_diffrn_reflns_limit_k_max 9
_diffrn_reflns_limit_k_min -9
_diffrn_reflns_limit_l_max 29
_diffrn_reflns_limit_l_min -29
_diffrn_reflns_number 30404
_diffrn_reflns_point_group_measured_fraction_full 0.999
_diffrn_reflns_point_group_measured_fraction_max 0.999
_diffrn_reflns_theta_full 25.242
_diffrn_reflns_theta_max 28.998
_diffrn_reflns_theta_min 3.057
_diffrn_source 'microfocus sealed X-ray tube'
_diffrn_source_type 'Incoatec I\mS microsource'
_diffrn_standards_number 0
_exptl_absorpt_coefficient_mu 0.589
_exptl_absorpt_correction_T_max 1.0000
_exptl_absorpt_correction_T_min 0.8131
_exptl_absorpt_correction_type multi-scan
_exptl_absorpt_process_details
;   
 SADABS-2016/2 (Bruker,2016/2) was used for absorption correction. wR2(int) was 0.1354 before and 0.0610 after correction. The Ratio of minimum to maximum transmission is 0.8131. The \l/2 correction factor is Not present.
;
_exptl_crystal_colour 'clear colourless'
_exptl_crystal_colour_lustre clear
_exptl_crystal_colour_primary colourless
_exptl_crystal_density_diffrn 1.457
_exptl_crystal_description plank
_exptl_crystal_F_000 712
_exptl_crystal_size_max 0.33
_exptl_crystal_size_mid 0.09
_exptl_crystal_size_min 0.02
_refine_diff_density_max 0.983
_refine_diff_density_min -0.599
_refine_diff_density_rms 0.107
_refine_ls_extinction_method none
_refine_ls_goodness_of_fit_ref 1.101
_refine_ls_hydrogen_treatment refall
_refine_ls_matrix_type full
_refine_ls_number_parameters 261
_refine_ls_number_reflns 4131
_refine_ls_number_restraints 7
_refine_ls_restrained_S_all 1.100
_refine_ls_R_factor_all 0.0969
_refine_ls_R_factor_gt 0.0675
_refine_ls_shift/su_max 0.000
_refine_ls_shift/su_mean 0.000
_refine_ls_structure_factor_coef Fsqd
_refine_ls_weighting_details 'w=1/[\s^2^(Fo^2^)+(0.0590P)^2^+4.3900P] where P=(Fo^2^+2Fc^2^)/3'
_refine_ls_weighting_scheme calc
_refine_ls_wR_factor_gt 0.1564
_refine_ls_wR_factor_ref 0.1684
_reflns_Friedel_coverage 0.000
_reflns_number_gt 3091
_reflns_number_total 4131
_reflns_threshold_expression 'I > 2\s(I)'
_cod_data_source_file d1dt03240b2.cif
_cod_data_source_block L1_19srv292
_cod_depositor_comments
;
The following automatic conversions were performed:

data item '_diffrn_radiation_probe' value 'X-ray' was changed to
'x-ray' in accordance with the
/home/data/users/saulius/crontab/automatic-downloads/rss-feeds/RSC/lib/dictionaries/cif_core.dic
dictionary named 'cif_core.dic' version 2.4.2 last updated on
2011-04-26.

Automatic conversion script
Id: cif_fix_values 7556 2019-12-06 15:28:31Z antanas 

 Adding full bibliography for 7708973--7708976.cif.
;
_cod_database_code 7708975
_shelx_shelxl_version_number 2017/1
_shelx_space_group_comment
;
The symmetry employed for this shelxl refinement is uniquely defined
by the following loop, which should always be used as a source of
symmetry information in preference to the above space-group names.
They are only intended as comments.
;
_shelx_estimated_absorpt_t_max 0.988
_shelx_estimated_absorpt_t_min 0.829
_computing_bruker_data_scaling 'SADABS V2012/1 (Bruker AXS Inc.)'
_olex2_refinement_description
;
1. Restrained distances
 N3-H3C \\sim N3-H3A \\sim N3-H3B
 with sigma of 0.005
 N4-H4A \\sim N4-H4C \\sim N4-H4B
 with sigma of 0.01
 O1W-H1WB \\sim O1W-H1WA
 with sigma of 0.01
2. Others
 Fixed Sof: Cl3(0.9) Cl3A(0.1)
;
_olex2_submission_special_instructions 'No special instructions were received'

loop_
_space_group_symop_operation_xyz
'x, y, z'
'-x+1/2, y+1/2, -z+1/2'
'-x, -y, -z'
'x-1/2, -y-1/2, z-1/2'

loop_
_atom_site_label
_atom_site_type_symbol
_atom_site_fract_x
_atom_site_fract_y
_atom_site_fract_z
_atom_site_U_iso_or_equiv
_atom_site_adp_type
_atom_site_occupancy
_atom_site_site_symmetry_order
_atom_site_calc_flag
_atom_site_refinement_flags_posn
_atom_site_refinement_flags_adp
_atom_site_refinement_flags_occupancy
_atom_site_disorder_assembly
_atom_site_disorder_group
Cl1 Cl 0.28067(8) 0.05283(14) 0.32223(4) 0.0237(2) Uani 1 1 d . . . . .
Cl2 Cl 0.87666(7) 0.73074(15) 0.25825(4) 0.0226(2) Uani 1 1 d . . . . .
Cl3 Cl 0.47685(10) 0.6909(2) 0.08978(5) 0.0195(2) Uani 0.9 1 d . . P A 1
Cl3A Cl 0.4664(8) 0.7634(13) 0.0918(4) 0.004(2) Uiso 0.1 1 d . . P B 2
O1W O 0.2743(3) 0.5201(5) 0.32453(13) 0.0286(6) Uani 1 1 d D . . . .
H1WA H 0.277(4) 0.398(5) 0.3235(19) 0.017(11) Uiso 1 1 d D . . . .
H1WB H 0.267(5) 0.540(8) 0.2863(16) 0.047(15) Uiso 1 1 d D . . . .
N1 N 0.3354(3) 0.7265(4) 0.45793(13) 0.0177(6) Uani 1 1 d . . . . .
N2 N 0.5015(3) 0.7374(4) 0.39110(13) 0.0161(6) Uani 1 1 d . . . . .
N3 N 0.1149(3) 0.7454(5) 0.37921(15) 0.0250(7) Uani 1 1 d D . . . .
N4 N 0.5844(3) 0.7538(7) 0.23617(15) 0.0324(9) Uani 1 1 d D . . . .
C1 C 0.2467(3) 0.7167(6) 0.48828(17) 0.0233(8) Uani 1 1 d . . . . .
C2 C 0.2702(4) 0.7194(6) 0.55556(18) 0.0250(8) Uani 1 1 d . . . . .
C3 C 0.3908(4) 0.7358(6) 0.59102(16) 0.0233(8) Uani 1 1 d . . . . .
C4 C 0.4839(3) 0.7481(5) 0.55973(15) 0.0195(7) Uani 1 1 d . . . . .
C5 C 0.4528(3) 0.7422(5) 0.49362(15) 0.0153(6) Uani 1 1 d . . . . .
C6 C 0.5452(3) 0.7528(5) 0.45570(15) 0.0153(6) Uani 1 1 d . . . . .
C7 C 0.6701(3) 0.7802(6) 0.48086(16) 0.0207(7) Uani 1 1 d . . . . .
C8 C 0.7455(3) 0.7942(7) 0.43926(17) 0.0262(8) Uani 1 1 d . . . . .
C9 C 0.6973(3) 0.7773(6) 0.37312(17) 0.0226(8) Uani 1 1 d . . . . .
C10 C 0.5724(3) 0.7468(5) 0.34907(15) 0.0172(7) Uani 1 1 d . . . . .
C11 C 0.1166(4) 0.7018(8) 0.44716(19) 0.0296(9) Uani 1 1 d . . . . .
C12 C 0.5068(3) 0.7220(7) 0.28002(16) 0.0242(8) Uani 1 1 d . . . . .
H2 H 0.417(4) 0.713(6) 0.374(2) 0.026(11) Uiso 1 1 d . . . . .
H2A H 0.211(5) 0.712(8) 0.579(3) 0.051(15) Uiso 1 1 d . . . . .
H3 H 0.410(3) 0.729(5) 0.6381(18) 0.013(9) Uiso 1 1 d . . . . .
H3A H 0.133(5) 0.891(4) 0.376(3) 0.059(16) Uiso 1 1 d D . . . .
H3B H 0.165(4) 0.666(7) 0.356(2) 0.048(14) Uiso 1 1 d D . . . .
H3C H 0.031(3) 0.725(6) 0.3504(18) 0.028(11) Uiso 1 1 d D . . . .
H4 H 0.571(4) 0.761(6) 0.580(2) 0.026(11) Uiso 1 1 d . . . . .
H4A H 0.542(4) 0.734(7) 0.1922(15) 0.036(13) Uiso 1 1 d D . . . .
H4B H 0.665(3) 0.696(7) 0.247(2) 0.038(13) Uiso 1 1 d D . . . .
H4C H 0.621(6) 0.884(6) 0.242(3) 0.09(2) Uiso 1 1 d D . . . .
H7 H 0.706(3) 0.790(5) 0.5256(16) 0.001(8) Uiso 1 1 d . . . . .
H8 H 0.835(4) 0.821(6) 0.4559(18) 0.016(9) Uiso 1 1 d . . . . .
H9 H 0.749(4) 0.777(5) 0.3472(18) 0.013(9) Uiso 1 1 d . . . . .
H11A H 0.090(5) 0.547(9) 0.453(3) 0.066(17) Uiso 1 1 d . . . . .
H11B H 0.077(4) 0.809(7) 0.461(2) 0.031(12) Uiso 1 1 d . . . . .
H12A H 0.442(4) 0.817(7) 0.269(2) 0.031(12) Uiso 1 1 d . . . . .
H12B H 0.468(5) 0.564(9) 0.273(3) 0.060(16) Uiso 1 1 d . . . . .

loop_
_atom_site_aniso_label
_atom_site_aniso_U_11
_atom_site_aniso_U_22
_atom_site_aniso_U_33
_atom_site_aniso_U_23
_atom_site_aniso_U_13
_atom_site_aniso_U_12
Cl1 0.0241(4) 0.0291(5) 0.0155(4) 0.0009(3) 0.0005(3) 0.0026(4)
Cl2 0.0147(4) 0.0414(6) 0.0117(4) -0.0011(3) 0.0033(3) 0.0000(4)
Cl3 0.0213(5) 0.0271(7) 0.0082(4) 0.0020(5) 0.0000(3) -0.0088(5)
O1W 0.0337(16) 0.0334(17) 0.0165(13) 0.0021(12) 0.0024(11) -0.0011(13)
N1 0.0164(13) 0.0219(15) 0.0139(12) 0.0000(11) 0.0022(10) -0.0013(11)
N2 0.0144(13) 0.0221(15) 0.0104(12) 0.0011(11) 0.0006(10) -0.0002(11)
N3 0.0179(14) 0.0355(19) 0.0200(15) -0.0019(14) 0.0018(12) -0.0013(14)
N4 0.0193(15) 0.065(3) 0.0128(14) 0.0014(16) 0.0046(12) 0.0032(17)
C1 0.0252(18) 0.029(2) 0.0182(16) 0.0010(15) 0.0106(14) -0.0018(15)
C2 0.033(2) 0.027(2) 0.0189(17) 0.0009(15) 0.0148(15) -0.0002(16)
C3 0.034(2) 0.0245(19) 0.0103(15) 0.0013(14) 0.0040(14) 0.0027(15)
C4 0.0241(17) 0.0235(18) 0.0098(14) -0.0006(13) 0.0024(13) 0.0016(14)
C5 0.0178(15) 0.0171(16) 0.0098(13) -0.0003(12) 0.0012(11) 0.0003(13)
C6 0.0189(16) 0.0170(16) 0.0088(13) 0.0005(12) 0.0014(11) 0.0006(13)
C7 0.0194(16) 0.0260(19) 0.0134(15) 0.0030(14) -0.0021(12) 0.0025(14)
C8 0.0163(16) 0.042(2) 0.0179(17) 0.0010(16) -0.0008(13) 0.0034(16)
C9 0.0164(16) 0.036(2) 0.0155(16) 0.0011(15) 0.0034(13) 0.0014(15)
C10 0.0188(16) 0.0202(17) 0.0119(14) -0.0009(13) 0.0026(12) -0.0003(13)
C11 0.0188(18) 0.049(3) 0.0216(18) -0.0028(18) 0.0063(14) -0.0029(18)
C12 0.0164(16) 0.043(2) 0.0130(15) -0.0025(16) 0.0035(13) -0.0018(17)

loop_
_atom_type_symbol
_atom_type_description
_atom_type_scat_dispersion_real
_atom_type_scat_dispersion_imag
_atom_type_scat_source
C C 0.0033 0.0016 'International Tables Vol C Tables 4.2.6.8 and 6.1.1.4'
H H 0.0000 0.0000 'International Tables Vol C Tables 4.2.6.8 and 6.1.1.4'
Cl Cl 0.1484 0.1585 'International Tables Vol C Tables 4.2.6.8 and 6.1.1.4'
N N 0.0061 0.0033 'International Tables Vol C Tables 4.2.6.8 and 6.1.1.4'
O O 0.0106 0.0060 'International Tables Vol C Tables 4.2.6.8 and 6.1.1.4'

loop_
_geom_angle_atom_site_label_1
_geom_angle_atom_site_label_2
_geom_angle_atom_site_label_3
_geom_angle
_geom_angle_site_symmetry_1
_geom_angle_site_symmetry_3
_geom_angle_publ_flag
H1WA O1W H1WB 98(5) . . ?
C1 N1 C5 118.1(3) . . ?
C6 N2 H2 119(3) . . ?
C10 N2 C6 124.1(3) . . ?
C10 N2 H2 117(3) . . ?
C11 N3 H3A 107(3) . . ?
C11 N3 H3B 122(3) . . ?
C11 N3 H3C 111(3) . . ?
H3A N3 H3B 110(4) . . ?
H3A N3 H3C 105(4) . . ?
H3B N3 H3C 100(4) . . ?
C12 N4 H4A 113(3) . . ?
C12 N4 H4B 118(3) . . ?
C12 N4 H4C 111(4) . . ?
H4A N4 H4B 113(4) . . ?
H4A N4 H4C 110(5) . . ?
H4B N4 H4C 89(5) . . ?
N1 C1 C2 122.6(3) . . ?
N1 C1 C11 116.9(3) . . ?
C2 C1 C11 120.5(3) . . ?
C1 C2 H2A 125(3) . . ?
C3 C2 C1 118.2(3) . . ?
C3 C2 H2A 116(3) . . ?
C2 C3 H3 120(2) . . ?
C4 C3 C2 119.6(3) . . ?
C4 C3 H3 120(2) . . ?
C3 C4 H4 125(2) . . ?
C5 C4 C3 118.4(3) . . ?
C5 C4 H4 116(2) . . ?
N1 C5 C4 123.1(3) . . ?
N1 C5 C6 114.3(3) . . ?
C4 C5 C6 122.6(3) . . ?
N2 C6 C5 116.1(3) . . ?
N2 C6 C7 118.7(3) . . ?
C7 C6 C5 125.2(3) . . ?
C6 C7 H7 122(2) . . ?
C8 C7 C6 118.9(3) . . ?
C8 C7 H7 119(2) . . ?
C7 C8 C9 120.8(3) . . ?
C7 C8 H8 120(2) . . ?
C9 C8 H8 119(2) . . ?
C8 C9 H9 119(2) . . ?
C10 C9 C8 119.4(3) . . ?
C10 C9 H9 121(2) . . ?
N2 C10 C9 118.1(3) . . ?
N2 C10 C12 115.8(3) . . ?
C9 C10 C12 126.1(3) . . ?
N3 C11 C1 109.5(3) . . ?
N3 C11 H11A 111(3) . . ?
N3 C11 H11B 106(3) . . ?
C1 C11 H11A 105(3) . . ?
C1 C11 H11B 103(3) . . ?
H11A C11 H11B 121(4) . . ?
N4 C12 C10 113.8(3) . . ?
N4 C12 H12A 107(3) . . ?
N4 C12 H12B 109(3) . . ?
C10 C12 H12A 109(3) . . ?
C10 C12 H12B 108(3) . . ?
H12A C12 H12B 110(4) . . ?

loop_
_geom_bond_atom_site_label_1
_geom_bond_atom_site_label_2
_geom_bond_distance
_geom_bond_site_symmetry_2
_geom_bond_publ_flag
O1W H1WA 0.81(3) . ?
O1W H1WB 0.82(3) . ?
N1 C1 1.324(4) . ?
N1 C5 1.353(4) . ?
N2 C6 1.357(4) . ?
N2 C10 1.350(4) . ?
N2 H2 0.94(4) . ?
N3 C11 1.486(5) . ?
N3 H3A 1.00(3) . ?
N3 H3B 1.00(3) . ?
N3 H3C 1.00(3) . ?
N4 C12 1.453(5) . ?
N4 H4A 0.96(3) . ?
N4 H4B 0.96(3) . ?
N4 H4C 0.96(3) . ?
C1 C2 1.405(5) . ?
C1 C11 1.510(5) . ?
C2 C3 1.383(6) . ?
C2 H2A 0.93(5) . ?
C3 C4 1.382(5) . ?
C3 H3 0.98(4) . ?
C4 C5 1.377(4) . ?
C4 H4 0.97(4) . ?
C5 C6 1.476(5) . ?
C6 C7 1.384(5) . ?
C7 C8 1.383(5) . ?
C7 H7 0.95(3) . ?
C8 C9 1.394(5) . ?
C8 H8 0.99(4) . ?
C9 C10 1.383(5) . ?
C9 H9 0.90(4) . ?
C10 C12 1.492(5) . ?
C11 H11A 1.09(6) . ?
C11 H11B 0.93(5) . ?
C12 H12A 0.95(5) . ?
C12 H12B 1.13(6) . ?

loop_
_geom_hbond_atom_site_label_D
_geom_hbond_atom_site_label_H
_geom_hbond_atom_site_label_A
_geom_hbond_distance_DH
_geom_hbond_distance_HA
_geom_hbond_distance_DA
_geom_hbond_angle_DHA
_geom_hbond_site_symmetry_A
_geom_hbond_publ_flag
O1W H1WA Cl1 0.81(3) 2.30(3) 3.109(3) 179(4) . yes
O1W H1WB Cl1 0.82(3) 2.26(3) 3.069(3) 170(5) 2 yes
N2 H2 O1W 0.94(4) 2.12(4) 2.969(4) 150(4) . yes
N3 H3A Cl1 1.00(3) 2.50(5) 3.211(3) 128(4) 1_565 yes
N3 H3A Cl3 1.00(3) 2.54(4) 3.262(4) 129(4) 2 yes
N3 H3B O1W 1.00(3) 1.82(3) 2.812(5) 171(4) . yes
N3 H3C Cl2 1.00(3) 2.28(3) 3.232(3) 159(4) 1_455 yes
N4 H4A Cl3 0.96(3) 2.16(3) 3.105(3) 170(4) . yes
N4 H4A Cl3A 0.96(3) 2.12(3) 3.056(10) 165(4) . yes
N4 H4B Cl2 0.96(3) 2.35(4) 3.203(3) 149(4) . yes
N4 H4C Cl2 0.96(3) 2.30(4) 3.201(5) 156(6) 2_655 yes

loop_
_geom_torsion_atom_site_label_1
_geom_torsion_atom_site_label_2
_geom_torsion_atom_site_label_3
_geom_torsion_atom_site_label_4
_geom_torsion
_geom_torsion_site_symmetry_1
_geom_torsion_site_symmetry_2
_geom_torsion_site_symmetry_3
_geom_torsion_site_symmetry_4
_geom_torsion_publ_flag
N1 C1 C11 N3 -12.1(5) . . . . ?
N1 C5 C6 N2 -2.6(4) . . . . ?
N2 C10 C12 N4 174.0(3) . . . . ?
C2 C1 C11 N3 168.0(4) . . . . ?
C4 C5 C6 N2 177.5(3) . . . . ?
C4 C5 C6 C7 -3.7(6) . . . . ?
C7 C6 C5 N1 176.3(3) . . . . ?
C9 C10 C12 N4 -6.2(6) . . . . ?
